data_4318253
loop_
_publ_author_name
'Bao-Hui Xia'
'Chi-Ming Che'
'David Lee Phillips'
'King-Hung Leung'
'Kung-Kai Cheung'

_publ_section_title
;
 Metal-Metal Interactions in Dinuclear d8 Metal Cyanide Complexes
 Supported by Phosphine Ligands. Spectroscopic Properties and ab Initio
 Calculations of [M2(\m-diphosphine)2(CN)4] and trans-[M(phosphine)2(CN)2]
 (M = Pt, Ni)
;
_journal_name_full 'Inorganic Chemistry'
_journal_page_first 3866
_journal_page_last 3875
_journal_paper_doi 10.1021/ic020077j
_journal_volume 41
_journal_year 2002
_chemical_formula_moiety 'C38 H66 N2 Ni P2 '
_chemical_formula_sum 'C38 H66 N2 Ni P2'
_chemical_formula_weight 671.60
_space_group_IT_number 2
_symmetry_cell_setting triclinic
_symmetry_Int_Tables_number 2
_symmetry_space_group_name_Hall '-P 1'
_symmetry_space_group_name_H-M 'P -1'
_audit_creation_date 'Fri Jun  2 12:28:43 2000'
_audit_creation_method 'from TEXRAY.INF file'
_cell_angle_alpha 66.00(2)
_cell_angle_beta 68.91(2)
_cell_angle_gamma 89.64(2)
_cell_formula_units_Z 1
_cell_length_a 9.972(2)
_cell_length_b 10.289(2)
_cell_length_c 10.908(2)
_cell_measurement_reflns_used 0
_cell_measurement_temperature 301.2
_cell_measurement_theta_max 0.0
_cell_measurement_theta_min 0.0
_cell_volume 941.0(4)
_computing_cell_refinement 'MAR Data Collection Software & DENZO'
_computing_data_collection 'MAR Data Collection Software & DENZO'
_computing_data_reduction teXsan
_computing_publication_material teXsan
_computing_structure_refinement teXsan
_computing_structure_solution 'DIRDIF92 (PATTY)'
_diffrn_ambient_temperature 301.2
_diffrn_measurement_device 'MAR IPDS'
_diffrn_measurement_method oscillation
_diffrn_orient_matrix_UB_11 0.00000
_diffrn_orient_matrix_UB_12 0.00000
_diffrn_orient_matrix_UB_13 0.00000
_diffrn_orient_matrix_UB_21 0.00000
_diffrn_orient_matrix_UB_22 0.00000
_diffrn_orient_matrix_UB_23 0.00000
_diffrn_orient_matrix_UB_31 0.00000
_diffrn_orient_matrix_UB_32 0.00000
_diffrn_orient_matrix_UB_33 0.00000
_diffrn_radiation_detector 'imaging plate'
_diffrn_radiation_monochromator graphite
_diffrn_radiation_source 'X-ray tube'
_diffrn_radiation_type MoKalpha
_diffrn_radiation_wavelength 0.7107
_diffrn_reflns_av_R_equivalents 0.00
_diffrn_reflns_limit_h_max 11
_diffrn_reflns_limit_h_min 0
_diffrn_reflns_limit_k_max 12
_diffrn_reflns_limit_k_min -12
_diffrn_reflns_limit_l_max 13
_diffrn_reflns_limit_l_min -12
_diffrn_reflns_number 3435
_diffrn_reflns_theta_max 26.61
_diffrn_standards_decay_% 0.00
_diffrn_standards_interval_count 0
_diffrn_standards_number 0
_exptl_absorpt_coefficient_mu 0.628
_exptl_absorpt_correction_type none
_exptl_crystal_colour colourless
_exptl_crystal_density_diffrn 1.185
_exptl_crystal_density_meas 0.000
_exptl_crystal_description prism
_exptl_crystal_F_000 366.00
_exptl_crystal_size_max 0.200
_exptl_crystal_size_mid 0.150
_exptl_crystal_size_min 0.050
_refine_diff_density_max 0.40
_refine_diff_density_min -0.53
_refine_ls_extinction_coef 103.18920
_refine_ls_extinction_method Zachariasen_type_2_Gaussian_isotropic
_refine_ls_goodness_of_fit_obs 1.678
_refine_ls_hydrogen_treatment noref
_refine_ls_matrix_type full
_refine_ls_number_parameters 196
_refine_ls_number_reflns 2880
_refine_ls_number_restraints 0
_refine_ls_R_factor_obs 0.0449
_refine_ls_shift/esd_max 0.0340
_refine_ls_structure_factor_coef F
_refine_ls_weighting_scheme sigma
_refine_ls_wR_factor_obs 0.0632
_reflns_number_observed 2880
_reflns_number_total 3435
_reflns_observed_criterion 3.00
_cod_data_source_file ic020077j_6.cif
_cod_data_source_block ip744_(C38H66N2P2Ni)_04032000
_cod_depositor_comments
;
The following automatic conversions were performed:

'_atom_site_thermal_displace_type' tag value 'Uij' was replaced with
'Uani' value 55 times.

Automatic conversion script
Id: cif_fix_values 1646 2011-03-28 12:23:43Z adriana 
;
_cod_original_sg_symbol_H-M 'P -1 '
_cod_original_formula_sum 'C38 H66 N2 Ni P2 '
_cod_database_code 4318253

loop_
_symmetry_equiv_pos_as_xyz
'   +x,   +y,   +z'
'   -x,   -y,   -z'

loop_
_atom_site_aniso_label
_atom_site_aniso_U_11
_atom_site_aniso_U_22
_atom_site_aniso_U_33
_atom_site_aniso_U_12
_atom_site_aniso_U_13
_atom_site_aniso_U_23
Ni(1) 0.0322(3) 0.0390(3) 0.0266(2) 0.0040(2) -0.0087(2) -0.0172(2)
P(1) 0.0331(4) 0.0338(3) 0.0279(3) 0.0039(2) -0.0075(2) -0.0157(2)
N(1) 0.054(2) 0.119(2) 0.063(2) 0.001(1) -0.023(1) -0.057(2)
C(1) 0.043(1) 0.060(2) 0.034(1) 0.006(1) -0.009(1) -0.026(1)
C(2) 0.045(1) 0.040(1) 0.031(1) 0.0063(10) -0.0131(10) -0.0149(10)
C(3) 0.060(2) 0.052(2) 0.045(2) 0.016(1) -0.021(1) -0.018(1)
C(4) 0.070(2) 0.073(2) 0.064(2) 0.019(2) -0.037(2) -0.019(2)
C(5) 0.076(2) 0.078(2) 0.040(2) -0.008(2) -0.027(2) -0.007(2)
C(6) 0.071(2) 0.080(2) 0.034(1) -0.001(2) -0.016(1) -0.023(1)
C(7) 0.052(2) 0.065(2) 0.035(1) 0.009(1) -0.011(1) -0.023(1)
C(8) 0.036(1) 0.040(1) 0.048(1) 0.0046(10) -0.011(1) -0.023(1)
C(9) 0.045(2) 0.041(1) 0.064(2) 0.007(1) -0.018(1) -0.027(1)
C(10) 0.061(2) 0.058(2) 0.125(4) 0.006(2) -0.034(2) -0.056(2)
C(11) 0.047(2) 0.074(2) 0.134(4) -0.003(2) -0.024(2) -0.056(2)
C(12) 0.037(2) 0.072(2) 0.127(3) 0.008(1) -0.024(2) -0.052(2)
C(13) 0.045(2) 0.061(2) 0.076(2) 0.004(1) -0.008(1) -0.038(2)
C(14) 0.041(1) 0.035(1) 0.039(1) 0.0054(9) -0.011(1) -0.0177(10)
C(15) 0.076(2) 0.040(1) 0.050(2) 0.010(1) -0.032(1) -0.016(1)
C(16) 0.078(2) 0.043(2) 0.067(2) 0.014(1) -0.033(2) -0.014(1)
C(17) 0.071(2) 0.037(1) 0.075(2) 0.009(1) -0.016(2) -0.022(1)
C(18) 0.079(2) 0.048(2) 0.077(2) 0.012(1) -0.030(2) -0.038(2)
C(19) 0.065(2) 0.046(2) 0.071(2) 0.011(1) -0.030(2) -0.035(1)

loop_
_atom_site_label
_atom_site_fract_x
_atom_site_fract_y
_atom_site_fract_z
_atom_site_U_iso_or_equiv
_atom_site_thermal_displace_type
_atom_site_calc_flag
_atom_site_calc_attached_atom
Ni(1) 0.0000 0.0000 0.5000 0.0324(1) Uani ? ?
P(1) 0.19742(6) 0.02972(6) 0.30252(6) 0.0321(2) Uani ? ?
N(1) 0.1854(3) 0.1028(4) 0.6179(3) 0.0722(10) Uani ? ?
C(1) 0.1138(3) 0.0633(3) 0.5737(3) 0.0457(7) Uani ? ?
C(2) 0.1627(3) 0.1087(3) 0.1339(3) 0.0393(6) Uani ? ?
C(3) 0.0924(3) 0.2447(3) 0.1121(3) 0.0533(8) Uani ? ?
C(4) 0.0455(4) 0.2853(4) -0.0153(4) 0.069(1) Uani ? ?
C(5) 0.1695(4) 0.3006(4) -0.1536(3) 0.070(1) Uani ? ?
C(6) 0.2412(4) 0.1694(4) -0.1310(3) 0.0634(10) Uani ? ?
C(7) 0.2916(3) 0.1312(3) -0.0059(3) 0.0523(8) Uani ? ?
C(8) 0.3663(3) 0.1308(3) 0.2775(3) 0.0414(7) Uani ? ?
C(9) 0.3625(3) 0.2919(3) 0.2328(3) 0.0493(8) Uani ? ?
C(10) 0.4888(4) 0.3616(4) 0.2432(5) 0.076(1) Uani ? ?
C(11) 0.6321(4) 0.3374(4) 0.1583(6) 0.085(1) Uani ? ?
C(12) 0.6360(4) 0.1784(4) 0.1994(5) 0.078(1) Uani ? ?
C(13) 0.5127(3) 0.1087(3) 0.1854(4) 0.0621(10) Uani ? ?
C(14) 0.2489(3) -0.1474(3) 0.3160(3) 0.0389(6) Uani ? ?
C(15) 0.2712(4) -0.2305(3) 0.4583(3) 0.0547(9) Uani ? ?
C(16) 0.3269(4) -0.3708(3) 0.4646(4) 0.0650(10) Uani ? ?
C(17) 0.2258(4) -0.4635(3) 0.4470(4) 0.0661(10) Uani ? ?
C(18) 0.2041(4) -0.3820(3) 0.3067(4) 0.064(1) Uani ? ?
C(19) 0.1462(4) -0.2426(3) 0.3003(4) 0.0561(9) Uani ? ?
H(1) 0.0917 0.0386 0.1459 0.0472 Uani ? ?
H(2) 0.0095 0.2271 0.1981 0.0638 Uani ? ?
H(3) 0.1608 0.3218 0.0924 0.0638 Uani ? ?
H(4) -0.0304 0.2126 0.0097 0.0832 Uani ? ?
H(5) 0.0107 0.3747 -0.0330 0.0832 Uani ? ?
H(6) 0.1321 0.3158 -0.2263 0.0836 Uani ? ?
H(7) 0.2401 0.3813 -0.1856 0.0836 Uani ? ?
H(8) 0.1737 0.0906 -0.1092 0.0759 Uani ? ?
H(9) 0.3233 0.1874 -0.2178 0.0759 Uani ? ?
H(10) 0.3634 0.2073 -0.0296 0.0626 Uani ? ?
H(11) 0.3322 0.0449 0.0089 0.0626 Uani ? ?
H(12) 0.3664 0.0948 0.3726 0.0497 Uani ? ?
H(13) 0.3690 0.3369 0.1351 0.0592 Uani ? ?
H(14) 0.2735 0.3039 0.2956 0.0592 Uani ? ?
H(15) 0.4881 0.4623 0.2080 0.0912 Uani ? ?
H(16) 0.4761 0.3223 0.3429 0.0912 Uani ? ?
H(17) 0.6506 0.3860 0.0575 0.1017 Uani ? ?
H(18) 0.7056 0.3752 0.1770 0.1017 Uani ? ?
H(19) 0.7260 0.1678 0.1369 0.0935 Uani ? ?
H(20) 0.6278 0.1316 0.2976 0.0935 Uani ? ?
H(21) 0.5153 0.0083 0.2174 0.0742 Uani ? ?
H(22) 0.5243 0.1507 0.0861 0.0742 Uani ? ?
H(23) 0.3408 -0.1282 0.2384 0.0467 Uani ? ?
H(24) 0.3402 -0.1721 0.4637 0.0654 Uani ? ?
H(25) 0.1809 -0.2524 0.5385 0.0654 Uani ? ?
H(26) 0.4204 -0.3486 0.3886 0.0779 Uani ? ?
H(27) 0.3339 -0.4225 0.5562 0.0779 Uani ? ?
H(28) 0.2665 -0.5469 0.4455 0.0791 Uani ? ?
H(29) 0.1343 -0.4918 0.5270 0.0791 Uani ? ?
H(30) 0.2948 -0.3591 0.2266 0.0771 Uani ? ?
H(31) 0.1363 -0.4412 0.3006 0.0771 Uani ? ?
H(32) 0.0532 -0.2654 0.3772 0.0672 Uani ? ?
H(33) 0.1377 -0.1920 0.2093 0.0672 Uani ? ?

loop_
_atom_type_symbol
_atom_type_oxidation_number
_atom_type_number_in_cell
_atom_type_scat_dispersion_real
_atom_type_scat_dispersion_imag
_atom_type_scat_source
C 0 38 0.003 0.002 'International Tables'
H 0 66 0.000 0.000 'International Tables'
N 0 2 0.006 0.003 'International Tables'
P 0 2 0.102 0.094 'International Tables'
Ni 0 1 0.339 1.112 'International Tables'

loop_
_geom_angle_atom_site_label_1
_geom_angle_atom_site_label_2
_geom_angle_atom_site_label_3
_geom_angle
_geom_angle_site_symmetry_1
_geom_angle_site_symmetry_2
_geom_angle_site_symmetry_3
_geom_angle_publ_flag
P(1) Ni(1) P(1) 180.0000(1) ? ? ? yes
P(1) Ni(1) C(1) 90.96(8) ? ? ? yes
P(1) Ni(1) C(1) 89.04(8) ? ? ? yes
P(1) Ni(1) C(1) 89.04(8) ? ? ? yes
P(1) Ni(1) C(1) 90.96(8) ? ? ? yes
C(1) Ni(1) C(1) 180.0 ? ? ? yes
Ni(1) P(1) C(2) 112.19(8) ? ? ? yes
Ni(1) P(1) C(8) 115.50(8) ? ? ? yes
Ni(1) P(1) C(14) 110.24(8) ? ? ? yes
C(2) P(1) C(8) 110.1(1) ? ? ? yes
C(2) P(1) C(14) 104.7(1) ? ? ? yes
C(8) P(1) C(14) 103.2(1) ? ? ? yes
Ni(1) C(1) N(1) 179.2(3) ? ? ? yes
P(1) C(2) C(3) 114.7(2) ? ? ? yes
P(1) C(2) C(7) 115.5(2) ? ? ? yes
C(3) C(2) C(7) 110.5(2) ? ? ? yes
C(2) C(3) C(4) 110.0(3) ? ? ? yes
C(3) C(4) C(5) 112.3(3) ? ? ? yes
C(4) C(5) C(6) 112.2(3) ? ? ? yes
C(5) C(6) C(7) 111.3(3) ? ? ? yes
C(2) C(7) C(6) 110.1(2) ? ? ? yes
P(1) C(8) C(9) 113.4(2) ? ? ? yes
P(1) C(8) C(13) 118.5(2) ? ? ? yes
C(9) C(8) C(13) 110.1(2) ? ? ? yes
C(8) C(9) C(10) 110.4(2) ? ? ? yes
C(9) C(10) C(11) 113.1(3) ? ? ? yes
C(10) C(11) C(12) 111.4(3) ? ? ? yes
C(11) C(12) C(13) 111.6(3) ? ? ? yes
C(8) C(13) C(12) 110.6(3) ? ? ? yes
P(1) C(14) C(15) 110.4(2) ? ? ? yes
P(1) C(14) C(19) 115.8(2) ? ? ? yes
C(15) C(14) C(19) 109.9(2) ? ? ? yes
C(14) C(15) C(16) 111.0(2) ? ? ? yes
C(15) C(16) C(17) 111.2(3) ? ? ? yes
C(16) C(17) C(18) 110.8(3) ? ? ? yes
C(17) C(18) C(19) 111.3(3) ? ? ? yes
C(14) C(19) C(18) 110.6(2) ? ? ? yes

loop_
_geom_bond_atom_site_label_1
_geom_bond_atom_site_label_2
_geom_bond_distance
_geom_bond_site_symmetry_1
_geom_bond_site_symmetry_2
_geom_bond_publ_flag
Ni(1) P(1) 2.2426(6) ? ? yes
Ni(1) P(1) 2.2426(6) ? ? yes
Ni(1) C(1) 1.857(3) ? ? yes
Ni(1) C(1) 1.857(3) ? ? yes
P(1) C(2) 1.845(2) ? ? yes
P(1) C(8) 1.858(3) ? ? yes
P(1) C(14) 1.852(2) ? ? yes
N(1) C(1) 1.148(4) ? ? yes
C(2) C(3) 1.530(4) ? ? yes
C(2) C(7) 1.529(4) ? ? yes
C(3) C(4) 1.522(4) ? ? yes
C(4) C(5) 1.516(6) ? ? yes
C(5) C(6) 1.495(5) ? ? yes
C(6) C(7) 1.524(4) ? ? yes
C(8) C(9) 1.530(3) ? ? yes
C(8) C(13) 1.523(4) ? ? yes
C(9) C(10) 1.515(4) ? ? yes
C(10) C(11) 1.480(5) ? ? yes
C(11) C(12) 1.515(5) ? ? yes
C(12) C(13) 1.511(5) ? ? yes
C(14) C(15) 1.535(4) ? ? yes
C(14) C(19) 1.521(4) ? ? yes
C(15) C(16) 1.528(4) ? ? yes
C(16) C(17) 1.504(5) ? ? yes
C(17) C(18) 1.511(5) ? ? yes
C(18) C(19) 1.528(4) ? ? yes
